data_7103794
loop_
_publ_author_name
'Liu, Jia-Cheng'
'Ishizuka, Tomoya'
'Osuka, Atsuhiro'
'Furuta, Hiroyuki'

_publ_section_title
;
 Modulation of axial coordination in N-confused porphyrin--antimony(V)
 dibromide complex by proton stimulus
;
_journal_coden_ASTM CHCOFS
_journal_issue 15
_journal_name_full
;
 Chemical Communications (Cambridge, United Kingdom)
;
_journal_page_first 1908
_journal_page_last 1909
_journal_paper_doi 10.1039/b301539b
_journal_year 2003
_chemical_formula_moiety 'C44.45 H28.90 Br3 Cl0.90 N4 Sb '
_chemical_formula_sum 'C44.45 H28.9 Br3 Cl0.9 N4 Sb'
_chemical_formula_weight 1012.41
_space_group_IT_number 58
_symmetry_cell_setting orthorhombic
_symmetry_Int_Tables_number 58
_symmetry_space_group_name_Hall '-P 2 2n'
_symmetry_space_group_name_H-M 'P n n m'
_cell_angle_alpha 90
_cell_angle_beta 90
_cell_angle_gamma 90
_cell_formula_units_Z 2
_cell_length_a 17.781(1)
_cell_length_b 7.6026(3)
_cell_length_c 15.0019(8)
_cell_measurement_reflns_used 25919
_cell_measurement_temperature 123.2
_cell_measurement_theta_max 27.5
_cell_measurement_theta_min 1.8
_cell_volume 2028.0(2)
_computing_data_reduction CrystalStructure
_computing_publication_material 'teXsan Ver. 1.11'
_computing_structure_refinement CRYSTALS
_computing_structure_solution SIR92
_diffrn_measured_fraction_theta_full 0.9985
_diffrn_measured_fraction_theta_max 0.9985
_diffrn_radiation_type 'Mo K\a'
_diffrn_radiation_wavelength 0.7107
_diffrn_reflns_av_R_equivalents 0.065
_diffrn_reflns_limit_h_max 23
_diffrn_reflns_limit_h_min -23
_diffrn_reflns_limit_k_max 9
_diffrn_reflns_limit_k_min -8
_diffrn_reflns_limit_l_max 19
_diffrn_reflns_limit_l_min -19
_diffrn_reflns_number 17597
_diffrn_reflns_theta_full 27.48
_diffrn_reflns_theta_max 27.48
_exptl_absorpt_coefficient_mu 3.739
_exptl_absorpt_correction_type none
_exptl_crystal_colour violet
_exptl_crystal_density_diffrn 1.658
_exptl_crystal_density_method 'not measured'
_exptl_crystal_description prism
_exptl_crystal_size_max 0.600
_exptl_crystal_size_mid 0.200
_exptl_crystal_size_min 0.150
_refine_diff_density_max 2.36
_refine_diff_density_min -2.91
_refine_ls_extinction_method none
_refine_ls_goodness_of_fit_ref 0.884
_refine_ls_hydrogen_treatment refall
_refine_ls_number_parameters 129
_refine_ls_number_reflns 1494
_refine_ls_R_factor_gt 0.0560
_refine_ls_shift/su_max 0.0000
_refine_ls_structure_factor_coef F
_refine_ls_weighting_details 'w = 1/[\s^2^(Fo^2^) + (0.05000(Max(Fo^2^,0) + 2Fc^2^)/3)^2^]'
_refine_ls_weighting_scheme calc
_refine_ls_wR_factor_ref 0.0660
_reflns_number_gt 1494
_reflns_number_total 2413
_reflns_threshold_expression F^2^>2.0\s(F^2^)
_cod_data_source_file b301539b.txt
_cod_data_source_block H-NCP-SbBr2-Br
_cod_original_sg_symbol_H-M Pnnm
_cod_original_formula_sum 'C44.45 H28.90 Br3 Cl0.90 N4 Sb '
_cod_database_code 7103794

loop_
_symmetry_equiv_pos_as_xyz
x,y,z
-x,-y,z
1/2+x,1/2-y,1/2-z
1/2-x,1/2+y,1/2-z
-x,-y,-z
x,y,-z
1/2-x,1/2+y,1/2+z
1/2+x,1/2-y,1/2+z

loop_
_atom_site_label
_atom_site_type_symbol
_atom_site_fract_x
_atom_site_fract_y
_atom_site_fract_z
_atom_site_U_iso_or_equiv
_atom_site_adp_type
_atom_site_occupancy
_atom_site_calc_flag
_atom_site_refinement_flags
_atom_site_disorder_assembly
_atom_site_disorder_group
Sb(1) Sb 1.0000 0.0000 0.0000 0.0185(3) Uani 4.00 d SP . .
Br(1) Br 1.09908(9) 0.2394(2) 0.0000 0.0338(4) Uani 2.00 d SP . .
Br(2) Br 1.1238(1) 0.0217(6) 0.5000 0.1026(10) Uani 2.00 d SP . .
Cl(1) Cl 0.495(2) 0.175(4) 0.0000 0.19(1) Uiso 0.45(1) d SP . .
N(1) N 1.0259(4) -0.0624(4) 0.2815(4) 0.035(2) Uiso 0.25 d P . .
N(2) N 1.0832(6) -0.190(1) 0.0000 0.025(3) Uani 2.00 d SP . .
N(3) N 1.0000 0.0000 0.1367(7) 0.030(2) Uiso 1.00 d S . .
C(1) C 1.0258(4) -0.0624(4) 0.2816(4) 0.035(2) Uiso 0.75 d P . .
C(2) C 1.0450(5) -0.106(1) 0.1911(6) 0.026(2) Uani 1.00 d . . .
C(3) C 1.0982(5) -0.229(1) 0.1638(5) 0.026(2) Uani 1.00 d . . .
C(4) C 1.1179(5) -0.264(1) 0.0766(6) 0.026(2) Uani 1.00 d . . .
C(5) C 1.1777(5) -0.374(1) 0.0462(6) 0.024(2) Uani 1.00 d . . .
C(6) C 1.1364(6) -0.337(1) 0.2343(6) 0.030(2) Uani 1.00 d . . .
C(7) C 1.1182(6) -0.516(2) 0.2395(7) 0.042(3) Uani 1.00 d . . .
C(8) C 1.1503(9) -0.614(2) 0.3090(9) 0.063(4) Uani 1.00 d . . .
C(9) C 1.1970(8) -0.540(2) 0.3697(8) 0.064(4) Uani 1.00 d . . .
C(10) C 1.2144(9) -0.366(2) 0.3638(9) 0.068(5) Uani 1.00 d . . .
C(11) C 1.1836(7) -0.263(2) 0.2956(7) 0.050(3) Uani 1.00 d . . .
C(12) C 1.0000 0.0000 0.1367(7) 0.015(2) Uiso 1.00 d S . .
C(13) C 0.5000 0.0000 0.078(2) 0.12(2) Uiso 0.45(1) d SP . .
H(1) H 1.2172 -0.426 0.0802 0.029 Uiso 1.00 calc . . .
H(3) H 1.0862 -0.570 0.1966 0.051 Uiso 1.00 calc . . .
H(4) H 1.1382 -0.735 0.3149 0.075 Uiso 1.00 calc . . .
H(5) H 1.2180 -0.609 0.4162 0.077 Uiso 1.00 calc . . .
H(6) H 1.2477 -0.316 0.4061 0.082 Uiso 1.00 calc . . .
H(7) H 1.1956 -0.142 0.2914 0.060 Uiso 1.00 calc . . .

loop_
_atom_site_aniso_label
_atom_site_aniso_U_11
_atom_site_aniso_U_22
_atom_site_aniso_U_33
_atom_site_aniso_U_12
_atom_site_aniso_U_13
_atom_site_aniso_U_23
Sb(1) 0.0230(5) 0.0189(5) 0.0136(5) -0.0014(6) 0.0000 0.0000
Br(1) 0.0357(7) 0.0328(8) 0.0329(7) -0.0122(7) 0.0000 0.0000
Br(2) 0.053(1) 0.197(3) 0.058(1) 0.012(2) 0.0000 0.0000
N(2) 0.026(6) 0.021(5) 0.029(6) 0.012(5) 0.0000 0.0000
C(2) 0.030(5) 0.032(5) 0.016(4) 0.003(4) -0.007(4) 0.004(4)
C(3) 0.032(5) 0.027(5) 0.018(4) 0.000(4) -0.004(4) 0.001(4)
C(4) 0.028(5) 0.020(4) 0.028(4) -0.002(4) -0.002(3) -0.003(4)
C(5) 0.022(4) 0.023(4) 0.026(5) -0.002(4) -0.002(4) -0.004(4)
C(6) 0.036(5) 0.041(6) 0.013(4) 0.009(4) -0.002(4) 0.003(4)
C(7) 0.051(6) 0.045(7) 0.030(5) 0.008(6) -0.004(4) 0.007(6)
C(8) 0.09(1) 0.046(7) 0.047(7) 0.019(7) -0.009(8) 0.015(7)
C(9) 0.089(10) 0.07(1) 0.030(6) 0.043(8) -0.016(6) 0.009(6)
C(10) 0.08(1) 0.09(1) 0.040(7) 0.028(9) -0.032(7) -0.011(7)
C(11) 0.058(7) 0.056(7) 0.036(6) 0.006(6) -0.027(5) -0.007(6)

loop_
_atom_type_symbol
_atom_type_description
_atom_type_scat_dispersion_real
_atom_type_scat_dispersion_imag
_atom_type_scat_source
C C 0.003 0.002
;International Tables for Crystallography
(1992, Vol. C, Tables 4.2.6.8 and 6.1.1.1)
;
H H 0.000 0.000
;International Tables for Crystallography
(1992, Vol. C, Table 6.1.1.2)
;
N N 0.006 0.003
;International Tables for Crystallography
(1992, Vol. C, Tables 4.2.6.8 and 6.1.1.1)
;
Sb Sb -0.587 1.546
;International Tables for Crystallography
(1992, Vol. C, Tables 4.2.6.8 and 6.1.1.1)
;
Br Br -0.290 2.459
;International Tables for Crystallography
(1992, Vol. C, Tables 4.2.6.8 and 6.1.1.1)
;
Cl Cl 0.148 0.159
;International Tables for Crystallography
(1992, Vol. C, Tables 4.2.6.8 and 6.1.1.1)
;

loop_
_geom_angle_atom_site_label_1
_geom_angle_atom_site_label_2
_geom_angle_atom_site_label_3
_geom_angle
_geom_angle_site_symmetry_1
_geom_angle_site_symmetry_2
_geom_angle_site_symmetry_3
_geom_angle_publ_flag
Br(1) Sb(1) N(2) 90.3(3) . . . yes
Br(1) Sb(1) N(3) 90.0 . . . yes
N(2) Sb(1) N(3) 90.0 . . . yes
Sb(1) N(2) C(4) 125.9(5) . . . yes
Sb(1) N(3) C(2) 125.6(5) . . . yes
N(1) C(2) N(3) 106.2(7) . . . yes
N(1) C(2) C(1) 0.0(4) . . . yes
N(1) C(2) C(3) 126.5(8) . . . yes
N(3) C(2) C(1) 106.2(7) . . . yes
N(3) C(2) C(3) 127.3(8) . . . yes
C(1) C(2) C(3) 126.5(8) . . . yes
C(2) C(3) C(4) 125.5(8) . . . yes
C(2) C(3) C(6) 117.9(7) . . . yes
C(4) C(3) C(6) 116.6(8) . . . yes
N(2) C(4) C(3) 125.6(8) . . . yes
N(2) C(4) C(5) 107.2(7) . . . yes
C(3) C(4) C(5) 127.2(8) . . . yes
C(4) C(5) H(1) 128.4 . . . no
C(3) C(6) C(7) 117.8(8) . . . yes
C(3) C(6) C(11) 121.7(10) . . . yes
C(7) C(6) C(11) 120.4(10) . . . yes
C(6) C(7) C(8) 117(1) . . . yes
C(6) C(7) H(3) 121.0 . . . no
C(8) C(7) H(3) 121.4 . . . no
C(7) C(8) C(9) 121(1) . . . yes
C(7) C(8) H(4) 119.4 . . . no
C(9) C(8) H(4) 118.8 . . . no
C(8) C(9) C(10) 120(1) . . . yes
C(8) C(9) H(5) 120.2 . . . no
C(10) C(9) H(5) 119.7 . . . no
C(9) C(10) C(11) 120(1) . . . yes
C(9) C(10) H(6) 119.6 . . . no
C(11) C(10) H(6) 120.2 . . . no
C(6) C(11) C(10) 119(1) . . . yes
C(6) C(11) H(7) 119.7 . . . no
C(10) C(11) H(7) 120.3 . . . no
Sb(1) C(12) C(2) 125.6(5) . . . yes

loop_
_geom_bond_atom_site_label_1
_geom_bond_atom_site_label_2
_geom_bond_distance
_geom_bond_site_symmetry_1
_geom_bond_site_symmetry_2
_geom_bond_publ_flag
Sb(1) Br(1) 2.533(2) . . yes
Sb(1) N(2) 2.07(1) . . yes
Sb(1) N(3) 2.05(1) . . yes
Cl(1) C(13) 1.77(3) . . yes
N(1) C(2) 1.44(1) . . yes
N(2) C(4) 1.42(1) . . yes
N(3) C(2) 1.40(1) . . yes
C(1) C(2) 1.44(1) . . yes
C(2) C(3) 1.39(1) . . yes
C(3) C(4) 1.38(1) . . yes
C(3) C(6) 1.50(1) . . yes
C(4) C(5) 1.43(1) . . yes
C(5) H(1) 0.95 . . no
C(6) C(7) 1.40(2) . . yes
C(6) C(11) 1.37(1) . . yes
C(7) C(8) 1.40(2) . . yes
C(7) H(3) 0.95 . . no
C(8) C(9) 1.36(2) . . yes
C(8) H(4) 0.95 . . no
C(9) C(10) 1.36(2) . . yes
C(9) H(5) 0.95 . . no
C(10) C(11) 1.40(2) . . yes
C(10) H(6) 0.95 . . no
C(11) H(7) 0.95 . . no

loop_
_geom_torsion_atom_site_label_1
_geom_torsion_atom_site_label_2
_geom_torsion_atom_site_label_3
_geom_torsion_atom_site_label_4
_geom_torsion
_geom_torsion_site_symmetry_1
_geom_torsion_site_symmetry_2
_geom_torsion_site_symmetry_3
_geom_torsion_site_symmetry_4
_geom_torsion_publ_flag
Sb(1) N(2) C(4) C(3) 4(1) . . . . yes
Sb(1) N(2) C(4) C(5) -173.3(7) . . . . yes
Sb(1) N(3) C(2) N(1) -179.7(3) . . . . yes
Sb(1) N(3) C(2) C(1) -179.7(3) . . . . yes
Sb(1) N(3) C(2) C(3) 0(1) . . . . yes
Br(1) Sb(1) N(2) C(4) 88.3(9) . . . . yes
Br(1) Sb(1) N(3) C(2) -91.2(5) . . . . yes
N(1) C(2) C(3) C(4) -177.1(9) . . . . yes
N(1) C(2) C(3) C(6) 4(1) . . . . yes
N(2) Sb(1) N(3) C(2) -0.9(6) . . . . yes
N(2) C(4) C(3) C(2) -5(1) . . . . yes
N(2) C(4) C(3) C(6) 173.0(9) . . . . yes
N(3) Sb(1) N(2) C(4) -1.7(9) . . . . yes
N(3) C(2) C(3) C(4) 2(1) . . . . yes
N(3) C(2) C(3) C(6) -176.0(8) . . . . yes
C(1) C(2) C(3) C(4) -177.1(9) . . . . yes
C(1) C(2) C(3) C(6) 4(1) . . . . yes
C(2) C(3) C(4) C(5) 172.5(9) . . . . yes
C(2) C(3) C(6) C(7) 109(1) . . . . yes
C(2) C(3) C(6) C(11) -66(1) . . . . yes
C(3) C(6) C(7) C(8) -175(1) . . . . yes
C(3) C(6) C(11) C(10) 175(1) . . . . yes
C(4) C(3) C(6) C(7) -69(1) . . . . yes
C(4) C(3) C(6) C(11) 115(1) . . . . yes
C(5) C(4) C(3) C(6) -9(1) . . . . yes
C(6) C(7) C(8) C(9) 0(1) . . . . yes
C(6) C(11) C(10) C(9) 0(1) . . . . yes
C(7) C(6) C(11) C(10) 0(1) . . . . yes
C(7) C(8) C(9) C(10) 0(2) . . . . yes
C(8) C(7) C(6) C(11) 0(1) . . . . yes
C(8) C(9) C(10) C(11) 0(2) . . . . yes
